data_1502851
loop_
_publ_author_name
'Sriramurthy, Vardhineedi'
'Kwon, Ohyun'

_publ_section_title
;
 Diphosphine-catalyzed mixed double-Michael reaction: a unified synthesis
 of indolines, dihydropyrrolopyridines, benzimidazolines,
 tetrahydroquinolines, tetrahydroisoquinolines, dihydrobenzo-1,4-oxazines,
 and dihydrobenzo-3,1-oxazines.
;
_journal_issue 5
_journal_name_full 'Organic letters'
_journal_page_first 1084
_journal_page_last 1087
_journal_paper_doi 10.1021/ol100078w
_journal_volume 12
_journal_year 2010
_chemical_absolute_configuration rm
_chemical_formula_moiety 'C23 H25 N O7 S'
_chemical_formula_sum 'C23 H25 N O7 S'
_chemical_formula_weight 459.50
_chemical_name_systematic
;
 ?
;
_space_group_IT_number 19
_symmetry_cell_setting orthorhombic
_symmetry_space_group_name_Hall 'P 2ac 2ab'
_symmetry_space_group_name_H-M 'P 21 21 21'
_atom_sites_solution_hydrogens geom
_atom_sites_solution_primary direct
_atom_sites_solution_secondary difmap
_audit_creation_method SHELXL-97
_cell_angle_alpha 90.00
_cell_angle_beta 90.00
_cell_angle_gamma 90.00
_cell_formula_units_Z 4
_cell_length_a 8.7615(11)
_cell_length_b 9.7378(12)
_cell_length_c 26.004(3)
_cell_measurement_reflns_used 9295
_cell_measurement_temperature 100(2)
_cell_measurement_theta_max 28.63
_cell_measurement_theta_min 3.91
_cell_volume 2218.6(5)
_computing_cell_refinement 'Bruker SMART APEX2'
_computing_data_collection 'Bruker SMART APEX2'
_computing_data_reduction 'Bruker SAINT'
_computing_molecular_graphics 'Bruker SHELXTL'
_computing_publication_material 'Bruker SHELXTL'
_computing_structure_refinement 'SHELXL-97 (Sheldrick, 1997)'
_computing_structure_solution 'SHELXS-97 (Sheldrick, 1990)'
_diffrn_ambient_temperature 100(2)
_diffrn_measured_fraction_theta_full 0.995
_diffrn_measured_fraction_theta_max 0.995
_diffrn_measurement_device_type 'CCD area detector'
_diffrn_measurement_method 'phi and omega scans'
_diffrn_radiation_monochromator graphite
_diffrn_radiation_source 'fine-focus sealed tube'
_diffrn_radiation_type MoK\a
_diffrn_radiation_wavelength 0.71073
_diffrn_reflns_av_R_equivalents 0.0438
_diffrn_reflns_av_sigmaI/netI 0.0298
_diffrn_reflns_limit_h_max 11
_diffrn_reflns_limit_h_min -11
_diffrn_reflns_limit_k_max 13
_diffrn_reflns_limit_k_min -13
_diffrn_reflns_limit_l_max 35
_diffrn_reflns_limit_l_min -35
_diffrn_reflns_number 36051
_diffrn_reflns_theta_full 29.06
_diffrn_reflns_theta_max 29.06
_diffrn_reflns_theta_min 3.91
_exptl_absorpt_coefficient_mu 0.191
_exptl_absorpt_correction_T_max 0.9905
_exptl_absorpt_correction_T_min 0.9423
_exptl_absorpt_correction_type multi-scan
_exptl_absorpt_process_details 'Sadabs (Bruker)'
_exptl_crystal_colour colorless
_exptl_crystal_density_diffrn 1.376
_exptl_crystal_density_method 'not measured'
_exptl_crystal_description platelet
_exptl_crystal_F_000 968
_exptl_crystal_size_max 0.20
_exptl_crystal_size_mid 0.10
_exptl_crystal_size_min 0.05
_refine_diff_density_max 0.257
_refine_diff_density_min -0.242
_refine_diff_density_rms 0.042
_refine_ls_abs_structure_details 'Flack H D (1983), Acta Cryst. A39, 876-881'
_refine_ls_abs_structure_Flack -0.06(5)
_refine_ls_extinction_method none
_refine_ls_goodness_of_fit_ref 1.241
_refine_ls_hydrogen_treatment constr
_refine_ls_matrix_type full
_refine_ls_number_parameters 293
_refine_ls_number_reflns 5908
_refine_ls_number_restraints 0
_refine_ls_restrained_S_all 1.241
_refine_ls_R_factor_all 0.0390
_refine_ls_R_factor_gt 0.0334
_refine_ls_shift/su_max 0.002
_refine_ls_shift/su_mean 0.004
_refine_ls_structure_factor_coef Fsqd
_refine_ls_weighting_details 'calc w=1/[\s^2^(Fo^2^)+(0.0394P)^2^+0.0000P] where P=(Fo^2^+2Fc^2^)/3'
_refine_ls_weighting_scheme calc
_refine_ls_wR_factor_gt 0.0787
_refine_ls_wR_factor_ref 0.0810
_reflns_number_gt 5406
_reflns_number_total 5908
_reflns_threshold_expression >2sigma(I)
_cod_data_source_file ol100078w_si_002.cif
_cod_data_source_block kw2108s
_cod_depositor_comments
;
The following automatic conversions were performed:

'_symmetry_cell_setting' value 'Orthorhombic' changed to
'orthorhombic' according to
/home/saulius/struct/CIF-dictionaries/cif_core.dic dictionary named
'cif_core.dic' version 2.4.2 from 2011-04-26.

Automatic conversion script
Id: cif_fix_values 1715 2011-07-08 13:25:40Z adriana 
;
_cod_database_code 1502851

loop_
_symmetry_equiv_pos_as_xyz
'x, y, z'
'-x+1/2, -y, z+1/2'
'-x, y+1/2, -z+1/2'
'x+1/2, -y+1/2, -z'

loop_
_atom_site_label
_atom_site_type_symbol
_atom_site_fract_x
_atom_site_fract_y
_atom_site_fract_z
_atom_site_U_iso_or_equiv
_atom_site_adp_type
_atom_site_occupancy
_atom_site_symmetry_multiplicity
_atom_site_calc_flag
_atom_site_refinement_flags
S1 S 0.18163(4) 0.78065(4) 0.919368(13) 0.01743(8) Uani 1 1 d .
O1 O 0.20751(12) 0.76508(11) 0.97326(4) 0.0232(2) Uani 1 1 d .
O2 O 0.29929(13) 0.83378(11) 0.88657(4) 0.0264(2) Uani 1 1 d .
O3 O 0.04371(14) 0.74716(11) 0.76373(4) 0.0283(3) Uani 1 1 d .
O4 O 0.45585(13) 0.49383(12) 0.92689(4) 0.0273(2) Uani 1 1 d .
O5 O 0.32875(14) 0.49053(13) 0.75619(4) 0.0315(3) Uani 1 1 d .
O6 O 0.48134(13) 0.34692(12) 0.79894(4) 0.0274(3) Uani 1 1 d .
O7 O 0.52315(12) 0.61744(11) 0.85754(4) 0.0219(2) Uani 1 1 d .
N1 N 0.13709(14) 0.62786(12) 0.89588(5) 0.0181(3) Uani 1 1 d .
C1 C -0.1354(2) 1.02224(18) 0.85543(6) 0.0303(4) Uani 1 1 d .
H1 H -0.1555 1.0598 0.8224 0.036 Uiso 1 1 calc R
C2 C -0.00850(19) 0.94035(16) 0.86238(5) 0.0241(3) Uani 1 1 d .
H2 H 0.0583 0.9215 0.8345 0.029 Uiso 1 1 calc R
C3 C 0.01993(16) 0.88581(14) 0.91105(5) 0.0161(3) Uani 1 1 d .
C4 C -0.07555(16) 0.91411(15) 0.95221(5) 0.0176(3) Uani 1 1 d .
H4 H -0.0545 0.8776 0.9853 0.021 Uiso 1 1 calc R
C5 C -0.20257(18) 0.99692(16) 0.94416(6) 0.0219(3) Uani 1 1 d .
H5 H -0.2685 1.0169 0.9722 0.026 Uiso 1 1 calc R
C6 C -0.2349(2) 1.05099(19) 0.89597(6) 0.0301(4) Uani 1 1 d .
C7 C -0.3739(3) 1.1388(3) 0.88729(9) 0.0576(7) Uani 1 1 d .
H7A H -0.4660 1.0841 0.8936 0.086 Uiso 1 1 calc R
H7B H -0.3744 1.1722 0.8517 0.086 Uiso 1 1 calc R
H7C H -0.3719 1.2171 0.9109 0.086 Uiso 1 1 calc R
C8 C 0.07591(16) 0.51986(14) 0.92717(5) 0.0165(3) Uani 1 1 d .
C9 C -0.03346(17) 0.54619(15) 0.96506(5) 0.0199(3) Uani 1 1 d .
H9 H -0.0667 0.6376 0.9712 0.024 Uiso 1 1 calc R
C10 C -0.09344(18) 0.43916(17) 0.99372(6) 0.0238(3) Uani 1 1 d .
H10 H -0.1672 0.4576 1.0196 0.029 Uiso 1 1 calc R
C11 C -0.04638(19) 0.30474(16) 0.98489(6) 0.0250(3) Uani 1 1 d .
H11 H -0.0871 0.2314 1.0047 0.030 Uiso 1 1 calc R
C12 C 0.06045(17) 0.27931(15) 0.94689(5) 0.0215(3) Uani 1 1 d .
H12 H 0.0920 0.1874 0.9407 0.026 Uiso 1 1 calc R
C13 C 0.12324(16) 0.38477(15) 0.91734(5) 0.0176(3) Uani 1 1 d .
C14 C 0.23405(17) 0.34745(15) 0.87453(5) 0.0191(3) Uani 1 1 d .
H14A H 0.1793 0.2932 0.8481 0.023 Uiso 1 1 calc R
H14B H 0.3161 0.2890 0.8888 0.023 Uiso 1 1 calc R
C15 C 0.30607(16) 0.47385(15) 0.84886(5) 0.0160(3) Uani 1 1 d .
C16 C 0.43609(16) 0.52664(15) 0.88299(5) 0.0177(3) Uani 1 1 d .
C17 C 0.6377(2) 0.6866(2) 0.88871(7) 0.0317(4) Uani 1 1 d .
H17A H 0.5880 0.7313 0.9180 0.048 Uiso 1 1 calc R
H17B H 0.6901 0.7559 0.8678 0.048 Uiso 1 1 calc R
H17C H 0.7120 0.6192 0.9012 0.048 Uiso 1 1 calc R
C18 C 0.37141(17) 0.44019(15) 0.79572(5) 0.0189(3) Uani 1 1 d .
C19 C 0.5543(2) 0.3101(2) 0.75048(6) 0.0321(4) Uani 1 1 d .
H19A H 0.4849 0.2526 0.7302 0.048 Uiso 1 1 calc R
H19B H 0.6485 0.2592 0.7575 0.048 Uiso 1 1 calc R
H19C H 0.5785 0.3938 0.7312 0.048 Uiso 1 1 calc R
C20 C 0.18351(16) 0.58727(15) 0.84360(5) 0.0167(3) Uani 1 1 d .
H20 H 0.2295 0.6684 0.8259 0.020 Uiso 1 1 calc R
C21 C 0.04274(17) 0.53889(16) 0.81295(6) 0.0207(3) Uani 1 1 d .
H21A H 0.0712 0.4562 0.7930 0.025 Uiso 1 1 calc R
H21B H -0.0378 0.5116 0.8376 0.025 Uiso 1 1 calc R
C22 C -0.02283(18) 0.64375(16) 0.77645(5) 0.0209(3) Uani 1 1 d .
C23 C -0.17761(19) 0.6062(2) 0.75536(6) 0.0317(4) Uani 1 1 d .
H23A H -0.2531 0.6083 0.7832 0.047 Uiso 1 1 calc R
H23B H -0.1736 0.5137 0.7406 0.047 Uiso 1 1 calc R
H23C H -0.2068 0.6721 0.7286 0.047 Uiso 1 1 calc R

loop_
_atom_site_aniso_label
_atom_site_aniso_U_11
_atom_site_aniso_U_22
_atom_site_aniso_U_33
_atom_site_aniso_U_23
_atom_site_aniso_U_13
_atom_site_aniso_U_12
S1 0.01459(15) 0.01489(17) 0.02281(16) -0.00172(13) 0.00035(14) -0.00053(14)
O1 0.0227(5) 0.0210(6) 0.0260(5) -0.0031(4) -0.0072(4) 0.0015(4)
O2 0.0197(5) 0.0206(6) 0.0390(6) -0.0033(5) 0.0082(5) -0.0042(4)
O3 0.0373(6) 0.0256(6) 0.0220(5) 0.0050(4) -0.0026(5) 0.0006(5)
O4 0.0271(6) 0.0369(7) 0.0180(5) 0.0017(5) -0.0047(4) -0.0013(5)
O5 0.0415(7) 0.0367(7) 0.0164(5) 0.0009(5) -0.0015(5) 0.0110(6)
O6 0.0283(6) 0.0332(6) 0.0207(5) -0.0039(4) 0.0038(5) 0.0119(5)
O7 0.0191(5) 0.0278(6) 0.0188(5) -0.0017(4) -0.0010(4) -0.0047(5)
N1 0.0208(6) 0.0130(6) 0.0204(6) -0.0009(5) 0.0038(5) 0.0009(5)
C1 0.0419(10) 0.0308(9) 0.0181(7) 0.0055(6) -0.0008(7) 0.0118(8)
C2 0.0340(9) 0.0212(8) 0.0172(6) 0.0004(5) 0.0052(6) 0.0049(7)
C3 0.0190(6) 0.0109(6) 0.0184(6) -0.0012(5) 0.0008(5) 0.0007(5)
C4 0.0217(7) 0.0148(7) 0.0163(6) 0.0001(5) 0.0001(5) -0.0015(5)
C5 0.0239(8) 0.0216(8) 0.0203(7) -0.0002(6) 0.0043(6) 0.0033(6)
C6 0.0344(9) 0.0291(9) 0.0269(8) 0.0033(7) 0.0001(7) 0.0138(8)
C7 0.0541(14) 0.0739(17) 0.0448(11) 0.0165(11) 0.0046(10) 0.0444(13)
C8 0.0162(6) 0.0155(7) 0.0180(6) 0.0001(5) -0.0007(5) -0.0015(5)
C9 0.0195(7) 0.0158(7) 0.0245(7) -0.0021(5) 0.0018(6) 0.0019(6)
C10 0.0210(7) 0.0259(8) 0.0246(7) -0.0030(6) 0.0070(6) -0.0022(6)
C11 0.0286(8) 0.0215(8) 0.0249(7) 0.0014(6) 0.0047(6) -0.0053(7)
C12 0.0260(7) 0.0141(7) 0.0244(7) 0.0004(6) 0.0016(6) 0.0002(6)
C13 0.0177(6) 0.0181(7) 0.0171(6) -0.0003(6) -0.0009(6) -0.0003(5)
C14 0.0217(7) 0.0165(7) 0.0191(6) 0.0005(5) 0.0004(6) 0.0027(6)
C15 0.0170(6) 0.0173(7) 0.0135(6) -0.0006(5) -0.0014(5) 0.0014(6)
C16 0.0144(6) 0.0203(7) 0.0185(6) -0.0025(5) 0.0005(5) 0.0045(6)
C17 0.0224(8) 0.0411(11) 0.0316(8) -0.0081(8) -0.0042(7) -0.0080(7)
C18 0.0191(7) 0.0195(8) 0.0182(6) -0.0042(5) 0.0001(5) -0.0013(6)
C19 0.0297(9) 0.0390(10) 0.0276(8) -0.0101(7) 0.0083(7) 0.0041(7)
C20 0.0159(6) 0.0161(7) 0.0180(6) -0.0003(5) -0.0016(6) 0.0014(6)
C21 0.0180(7) 0.0212(7) 0.0229(7) 0.0018(6) -0.0033(6) -0.0005(6)
C22 0.0228(7) 0.0256(8) 0.0144(6) -0.0009(6) 0.0007(6) 0.0071(6)
C23 0.0235(8) 0.0469(11) 0.0246(7) 0.0030(7) -0.0051(7) 0.0048(8)

loop_
_atom_type_symbol
_atom_type_description
_atom_type_scat_dispersion_real
_atom_type_scat_dispersion_imag
_atom_type_scat_source
C C 0.0033 0.0016 'International Tables Vol C Tables 4.2.6.8 and 6.1.1.4'
H H 0.0000 0.0000 'International Tables Vol C Tables 4.2.6.8 and 6.1.1.4'
N N 0.0061 0.0033 'International Tables Vol C Tables 4.2.6.8 and 6.1.1.4'
O O 0.0106 0.0060 'International Tables Vol C Tables 4.2.6.8 and 6.1.1.4'
S S 0.1246 0.1234 'International Tables Vol C Tables 4.2.6.8 and 6.1.1.4'

loop_
_geom_angle_atom_site_label_1
_geom_angle_atom_site_label_2
_geom_angle_atom_site_label_3
_geom_angle
O1 S1 O2 120.51(7)
O1 S1 N1 107.71(7)
O2 S1 N1 105.92(6)
O1 S1 C3 108.06(6)
O2 S1 C3 107.17(7)
N1 S1 C3 106.72(7)
C18 O6 C19 115.60(12)
C16 O7 C17 114.96(12)
C8 N1 C20 115.47(11)
C8 N1 S1 122.56(10)
C20 N1 S1 121.12(10)
C2 C1 C6 121.31(14)
C2 C1 H1 119.3
C6 C1 H1 119.3
C1 C2 C3 118.87(14)
C1 C2 H2 120.6
C3 C2 H2 120.6
C4 C3 C2 121.13(13)
C4 C3 S1 120.41(10)
C2 C3 S1 118.45(11)
C3 C4 C5 118.84(13)
C3 C4 H4 120.6
C5 C4 H4 120.6
C4 C5 C6 121.26(14)
C4 C5 H5 119.4
C6 C5 H5 119.4
C5 C6 C1 118.58(15)
C5 C6 C7 121.03(15)
C1 C6 C7 120.39(15)
C6 C7 H7A 109.5
C6 C7 H7B 109.5
H7A C7 H7B 109.5
C6 C7 H7C 109.5
H7A C7 H7C 109.5
H7B C7 H7C 109.5
C9 C8 C13 120.20(13)
C9 C8 N1 121.44(13)
C13 C8 N1 118.30(12)
C10 C9 C8 120.09(14)
C10 C9 H9 120.0
C8 C9 H9 120.0
C9 C10 C11 120.45(14)
C9 C10 H10 119.8
C11 C10 H10 119.8
C12 C11 C10 119.13(15)
C12 C11 H11 120.4
C10 C11 H11 120.4
C11 C12 C13 121.88(14)
C11 C12 H12 119.1
C13 C12 H12 119.1
C12 C13 C8 118.25(13)
C12 C13 C14 118.60(13)
C8 C13 C14 123.10(13)
C13 C14 C15 112.88(12)
C13 C14 H14A 109.0
C15 C14 H14A 109.0
C13 C14 H14B 109.0
C15 C14 H14B 109.0
H14A C14 H14B 107.8
C18 C15 C16 108.45(12)
C18 C15 C14 111.98(12)
C16 C15 C14 108.81(11)
C18 C15 C20 109.44(11)
C16 C15 C20 109.13(11)
C14 C15 C20 108.99(12)
O4 C16 O7 124.29(13)
O4 C16 C15 124.73(13)
O7 C16 C15 110.96(11)
O7 C17 H17A 109.5
O7 C17 H17B 109.5
H17A C17 H17B 109.5
O7 C17 H17C 109.5
H17A C17 H17C 109.5
H17B C17 H17C 109.5
O5 C18 O6 124.11(13)
O5 C18 C15 124.73(13)
O6 C18 C15 111.16(12)
O6 C19 H19A 109.5
O6 C19 H19B 109.5
H19A C19 H19B 109.5
O6 C19 H19C 109.5
H19A C19 H19C 109.5
H19B C19 H19C 109.5
N1 C20 C21 109.77(12)
N1 C20 C15 107.57(11)
C21 C20 C15 112.51(11)
N1 C20 H20 109.0
C21 C20 H20 109.0
C15 C20 H20 109.0
C22 C21 C20 115.03(12)
C22 C21 H21A 108.5
C20 C21 H21A 108.5
C22 C21 H21B 108.5
C20 C21 H21B 108.5
H21A C21 H21B 107.5
O3 C22 C23 122.41(14)
O3 C22 C21 123.52(14)
C23 C22 C21 114.03(14)
C22 C23 H23A 109.5
C22 C23 H23B 109.5
H23A C23 H23B 109.5
C22 C23 H23C 109.5
H23A C23 H23C 109.5
H23B C23 H23C 109.5

loop_
_geom_bond_atom_site_label_1
_geom_bond_atom_site_label_2
_geom_bond_distance
S1 O1 1.4278(11)
S1 O2 1.4345(11)
S1 N1 1.6549(13)
S1 C3 1.7614(15)
O3 C22 1.2097(18)
O4 C16 1.1981(17)
O5 C18 1.1984(17)
O6 C18 1.3265(18)
O6 C19 1.4578(18)
O7 C16 1.3423(18)
O7 C17 1.4552(19)
N1 C8 1.4337(18)
N1 C20 1.4730(17)
C1 C2 1.380(2)
C1 C6 1.396(2)
C1 H1 0.9500
C2 C3 1.3948(19)
C2 H2 0.9500
C3 C4 1.3861(19)
C4 C5 1.390(2)
C4 H4 0.9500
C5 C6 1.389(2)
C5 H5 0.9500
C6 C7 1.505(3)
C7 H7A 0.9800
C7 H7B 0.9800
C7 H7C 0.9800
C8 C9 1.398(2)
C8 C13 1.403(2)
C9 C10 1.385(2)
C9 H9 0.9500
C10 C11 1.391(2)
C10 H10 0.9500
C11 C12 1.383(2)
C11 H11 0.9500
C12 C13 1.396(2)
C12 H12 0.9500
C13 C14 1.521(2)
C14 C15 1.536(2)
C14 H14A 0.9900
C14 H14B 0.9900
C15 C18 1.5313(19)
C15 C16 1.5329(19)
C15 C20 1.546(2)
C17 H17A 0.9800
C17 H17B 0.9800
C17 H17C 0.9800
C19 H19A 0.9800
C19 H19B 0.9800
C19 H19C 0.9800
C20 C21 1.542(2)
C20 H20 1.0000
C21 C22 1.508(2)
C21 H21A 0.9900
C21 H21B 0.9900
C22 C23 1.508(2)
C23 H23A 0.9800
C23 H23B 0.9800
C23 H23C 0.9800

loop_
_geom_torsion_atom_site_label_1
_geom_torsion_atom_site_label_2
_geom_torsion_atom_site_label_3
_geom_torsion_atom_site_label_4
_geom_torsion
O1 S1 N1 C8 22.95(13)
O2 S1 N1 C8 153.14(11)
C3 S1 N1 C8 -92.89(12)
O1 S1 N1 C20 -146.03(11)
O2 S1 N1 C20 -15.84(13)
C3 S1 N1 C20 98.14(12)
C6 C1 C2 C3 0.0(3)
C1 C2 C3 C4 -0.9(2)
C1 C2 C3 S1 179.64(13)
O1 S1 C3 C4 -13.31(14)
O2 S1 C3 C4 -144.59(12)
N1 S1 C3 C4 102.29(12)
O1 S1 C3 C2 166.16(12)
O2 S1 C3 C2 34.88(14)
N1 S1 C3 C2 -78.24(13)
C2 C3 C4 C5 0.9(2)
S1 C3 C4 C5 -179.66(11)
C3 C4 C5 C6 0.1(2)
C4 C5 C6 C1 -0.9(3)
C4 C5 C6 C7 179.02(18)
C2 C1 C6 C5 0.9(3)
C2 C1 C6 C7 -179.0(2)
C20 N1 C8 C9 -149.62(13)
S1 N1 C8 C9 40.83(18)
C20 N1 C8 C13 27.47(18)
S1 N1 C8 C13 -142.09(11)
C13 C8 C9 C10 1.2(2)
N1 C8 C9 C10 178.24(14)
C8 C9 C10 C11 -0.4(2)
C9 C10 C11 C12 -0.4(2)
C10 C11 C12 C13 0.4(2)
C11 C12 C13 C8 0.3(2)
C11 C12 C13 C14 -176.97(14)
C9 C8 C13 C12 -1.2(2)
N1 C8 C13 C12 -178.27(13)
C9 C8 C13 C14 176.02(13)
N1 C8 C13 C14 -1.1(2)
C12 C13 C14 C15 -174.28(12)
C8 C13 C14 C15 8.56(19)
C13 C14 C15 C18 -160.37(12)
C13 C14 C15 C16 79.76(15)
C13 C14 C15 C20 -39.14(15)
C17 O7 C16 O4 -6.1(2)
C17 O7 C16 C15 172.43(13)
C18 C15 C16 O4 -136.82(15)
C14 C15 C16 O4 -14.79(19)
C20 C15 C16 O4 104.03(16)
C18 C15 C16 O7 44.70(15)
C14 C15 C16 O7 166.74(11)
C20 C15 C16 O7 -74.44(14)
C19 O6 C18 O5 2.0(2)
C19 O6 C18 C15 -178.43(13)
C16 C15 C18 O5 -121.80(16)
C14 C15 C18 O5 118.12(16)
C20 C15 C18 O5 -2.8(2)
C16 C15 C18 O6 58.60(16)
C14 C15 C18 O6 -61.48(16)
C20 C15 C18 O6 177.55(12)
C8 N1 C20 C21 63.79(15)
S1 N1 C20 C21 -126.49(11)
C8 N1 C20 C15 -58.93(15)
S1 N1 C20 C15 110.79(12)
C18 C15 C20 N1 -173.42(12)
C16 C15 C20 N1 -54.88(14)
C14 C15 C20 N1 63.82(14)
C18 C15 C20 C21 65.58(15)
C16 C15 C20 C21 -175.89(11)
C14 C15 C20 C21 -57.19(14)
N1 C20 C21 C22 100.20(14)
C15 C20 C21 C22 -140.06(13)
C20 C21 C22 O3 14.3(2)
C20 C21 C22 C23 -167.86(12)
